data_7015691
loop_
_publ_author_name
'Rossin, Andrea'
'Peruzzini, Maurizio'
'Zanobini, Fabrizio'

_publ_section_title
;
 Nickel(II) hydride and fluoride pincer complexes and their reactivity
 with Lewis acids BX3&#x00B7;L (X = H, L = thf; X = F, L = Et2O).
;
_journal_issue 17
_journal_name_full 'Dalton transactions (Cambridge, England : 2003)'
_journal_page_first 4447
_journal_page_last 4452
_journal_paper_doi 10.1039/c0dt01836h
_journal_volume 40
_journal_year 2011
_chemical_compound_source 'synthesis as described'
_chemical_formula_moiety 'C24 H45 B1 F4 Ni1 O1 P2'
_chemical_formula_sum 'C24 H45 B F4 Ni O P2'
_chemical_formula_weight 557.06
_chemical_name_systematic
;
?
;
_space_group_IT_number 61
_symmetry_cell_setting orthorhombic
_symmetry_Int_Tables_number 61
_symmetry_space_group_name_Hall '-P 2ac 2ab'
_symmetry_space_group_name_H-M 'P b c a'
_atom_sites_solution_hydrogens geom
_atom_sites_solution_primary direct
_atom_sites_solution_secondary difmap
_audit_creation_date 2009-08-26T12:27:33-00:00
_audit_creation_method 'WinGX routine CIF_UPDATE'
_cell_angle_alpha 90.000(5)
_cell_angle_beta 90.000(5)
_cell_angle_gamma 90.000(5)
_cell_formula_units_Z 8
_cell_length_a 17.280(8)
_cell_length_b 15.826(7)
_cell_length_c 20.966(9)
_cell_measurement_reflns_used 2774
_cell_measurement_temperature 123(2)
_cell_measurement_theta_max 22.9481
_cell_measurement_theta_min 4.1463
_cell_measurement_wavelength 0.71073
_cell_volume 5734(4)
_computing_cell_refinement
;
CrysAlisPro, Oxford Diffraction Ltd.,
Version 1.171.33.41 (release 06-05-2009 CrysAlis171 .NET)
(compiled May 6 2009,17:20:42)
;
_computing_data_collection
;
CrysAlisPro, Oxford Diffraction Ltd.,
Version 1.171.33.41 (release 06-05-2009 CrysAlis171 .NET)
(compiled May 6 2009,17:20:42)
;
_computing_data_reduction
;
CrysAlisPro, Oxford Diffraction Ltd.,
Version 1.171.33.41 (release 06-05-2009 CrysAlis171 .NET)
(compiled May 6 2009,17:20:42)
;
_computing_molecular_graphics 'Ortep-3 for Windows (Farrugia, 1997)'
_computing_publication_material 'WinGX publication routines (Farrugia, 1999)'
_computing_structure_refinement 'SHELXL-97 (Sheldrick, 1997)'
_computing_structure_solution 'SIR97 (Giacovazzo et al, 1997)'
_diffrn_ambient_temperature 123(2)
_diffrn_detector_area_resol_mean 16.4547
_diffrn_measured_fraction_theta_full 0.958
_diffrn_measured_fraction_theta_max 0.741
_diffrn_measurement_device_type 'Xcalibur, Sapphire3'
_diffrn_measurement_method '\w scans'
_diffrn_orient_matrix_UB_11 -0.0009695637
_diffrn_orient_matrix_UB_12 0.0399121133
_diffrn_orient_matrix_UB_13 0.0078456036
_diffrn_orient_matrix_UB_21 -0.0059171994
_diffrn_orient_matrix_UB_22 0.0093163081
_diffrn_orient_matrix_UB_23 -0.0326362582
_diffrn_orient_matrix_UB_31 -0.0443800515
_diffrn_orient_matrix_UB_32 -0.002084203
_diffrn_orient_matrix_UB_33 0.0041840803
_diffrn_radiation_monochromator graphite
_diffrn_radiation_probe x-ray
_diffrn_radiation_type MoK\a
_diffrn_radiation_wavelength 0.71069
_diffrn_reflns_av_R_equivalents 0.0723
_diffrn_reflns_av_unetI/netI 0.1168
_diffrn_reflns_limit_h_max 14
_diffrn_reflns_limit_h_min -18
_diffrn_reflns_limit_k_max 16
_diffrn_reflns_limit_k_min -13
_diffrn_reflns_limit_l_max 17
_diffrn_reflns_limit_l_min -22
_diffrn_reflns_number 10876
_diffrn_reflns_theta_full 20
_diffrn_reflns_theta_max 22.99
_diffrn_reflns_theta_min 4.15
_exptl_absorpt_coefficient_mu 0.829
_exptl_absorpt_correction_T_max 1
_exptl_absorpt_correction_T_min 0.89239
_exptl_absorpt_correction_type multi-scan
_exptl_absorpt_process_details
;
CrysAlisPro, Oxford Diffraction Ltd.,
Version 1.171.33.41 (release 06-05-2009 CrysAlis171 .NET)
(compiled May 6 2009,17:20:42)
Empirical absorption correction using spherical harmonics,
implemented in SCALE3 ABSPACK scaling algorithm.
;
_exptl_crystal_colour 'golden yellow'
_exptl_crystal_density_diffrn 1.291
_exptl_crystal_density_method 'not measured'
_exptl_crystal_description prism
_exptl_crystal_F_000 2368
_exptl_crystal_size_max 0.1
_exptl_crystal_size_mid 0.05
_exptl_crystal_size_min 0.05
_refine_diff_density_max 0.261
_refine_diff_density_min -0.222
_refine_diff_density_rms 0.049
_refine_ls_extinction_method none
_refine_ls_goodness_of_fit_ref 0.755
_refine_ls_hydrogen_treatment mixed
_refine_ls_matrix_type full
_refine_ls_number_parameters 304
_refine_ls_number_reflns 2958
_refine_ls_number_restraints 0
_refine_ls_restrained_S_all 0.755
_refine_ls_R_factor_all 0.0806
_refine_ls_R_factor_gt 0.0326
_refine_ls_shift/su_max 0
_refine_ls_shift/su_mean 0
_refine_ls_structure_factor_coef Fsqd
_refine_ls_weighting_details 'calc w=1/[\s^2^(Fo^2^)+(0.0141P)^2^+0.0000P] where P=(Fo^2^+2Fc^2^)/3'
_refine_ls_weighting_scheme calc
_refine_ls_wR_factor_gt 0.0465
_refine_ls_wR_factor_ref 0.0525
_reflns_number_gt 1691
_reflns_number_total 2958
_reflns_threshold_expression >2sigma(I)
_cod_data_source_file c0dt01836h.txt
_cod_data_source_block PCPNiaq
_cod_original_cell_volume 5734(3)
_cod_database_code 7015691

loop_
_symmetry_equiv_pos_as_xyz
'x, y, z'
'-x+1/2, -y, z+1/2'
'x+1/2, -y+1/2, -z'
'-x, y+1/2, -z+1/2'
'-x, -y, -z'
'x-1/2, y, -z-1/2'
'-x-1/2, y-1/2, z'
'x, -y-1/2, z-1/2'

loop_
_atom_site_label
_atom_site_type_symbol
_atom_site_fract_x
_atom_site_fract_y
_atom_site_fract_z
_atom_site_U_iso_or_equiv
_atom_site_adp_type
_atom_site_occupancy
_atom_site_symmetry_multiplicity
_atom_site_calc_flag
_atom_site_refinement_flags
_atom_site_disorder_assembly
_atom_site_disorder_group
C1 C 0.3607(3) 0.2768(2) 0.1970(2) 0.0268(11) Uani 1 1 d . . .
C2 C 0.3957(3) 0.2959(3) 0.2560(2) 0.0281(11) Uani 1 1 d . . .
C3 C 0.3623(3) 0.3521(3) 0.2992(2) 0.0398(13) Uani 1 1 d . . .
H3 H 0.3866 0.3625 0.3392 0.048 Uiso 1 1 calc R . .
C4 C 0.2947(3) 0.3924(3) 0.2841(2) 0.0384(13) Uani 1 1 d . . .
H4 H 0.2719 0.4305 0.3136 0.046 Uiso 1 1 calc R . .
C5 C 0.2597(2) 0.3779(2) 0.2264(2) 0.0360(12) Uani 1 1 d . . .
H5 H 0.2133 0.4069 0.2159 0.043 Uiso 1 1 calc R . .
C6 C 0.2920(3) 0.3204(3) 0.1830(2) 0.0288(11) Uani 1 1 d . . .
C7 C 0.2509(2) 0.3022(2) 0.12133(17) 0.0309(11) Uani 1 1 d . . .
H7A H 0.2354 0.3556 0.1003 0.037 Uiso 1 1 calc R . .
H7B H 0.2039 0.2681 0.1294 0.037 Uiso 1 1 calc R . .
C8 C 0.4723(2) 0.2558(2) 0.27206(17) 0.0364(12) Uani 1 1 d . . .
H8A H 0.4723 0.2362 0.3169 0.044 Uiso 1 1 calc R . .
H8B H 0.5147 0.2972 0.2665 0.044 Uiso 1 1 calc R . .
C9 C 0.2569(2) 0.1625(3) 0.03072(19) 0.0326(12) Uani 1 1 d . . .
C10 C 0.2436(2) 0.0942(2) 0.08165(19) 0.0419(12) Uani 1 1 d . . .
H10A H 0.2174 0.1192 0.1186 0.063 Uiso 1 1 calc R . .
H10B H 0.2935 0.0707 0.095 0.063 Uiso 1 1 calc R . .
H10C H 0.2113 0.0491 0.0638 0.063 Uiso 1 1 calc R . .
C11 C 0.2972(2) 0.1220(2) -0.02723(19) 0.0471(14) Uani 1 1 d . . .
H11A H 0.305 0.1648 -0.0604 0.071 Uiso 1 1 calc R . .
H11B H 0.2648 0.0763 -0.0441 0.071 Uiso 1 1 calc R . .
H11C H 0.3474 0.0991 -0.0141 0.071 Uiso 1 1 calc R . .
C12 C 0.1776(2) 0.1962(3) 0.00963(18) 0.0497(13) Uani 1 1 d . . .
H12A H 0.1848 0.2393 -0.0234 0.075 Uiso 1 1 calc R . .
H12B H 0.151 0.2211 0.0463 0.075 Uiso 1 1 calc R . .
H12C H 0.1466 0.1496 -0.0075 0.075 Uiso 1 1 calc R . .
C13 C 0.3583(3) 0.3246(3) 0.01465(19) 0.0344(12) Uani 1 1 d . . .
C14 C 0.4256(2) 0.2870(2) -0.02358(18) 0.0444(13) Uani 1 1 d . . .
H14A H 0.4644 0.2641 0.0058 0.067 Uiso 1 1 calc R . .
H14B H 0.4492 0.3311 -0.0499 0.067 Uiso 1 1 calc R . .
H14C H 0.4063 0.2416 -0.0511 0.067 Uiso 1 1 calc R . .
C15 C 0.2978(2) 0.3622(3) -0.03030(19) 0.0515(14) Uani 1 1 d . . .
H15A H 0.2556 0.3868 -0.0052 0.077 Uiso 1 1 calc R . .
H15B H 0.2772 0.3176 -0.0579 0.077 Uiso 1 1 calc R . .
H15C H 0.3219 0.4062 -0.0565 0.077 Uiso 1 1 calc R . .
C16 C 0.3923(2) 0.3948(2) 0.05694(19) 0.0450(13) Uani 1 1 d . . .
H16A H 0.3508 0.4208 0.082 0.067 Uiso 1 1 calc R . .
H16B H 0.4167 0.4378 0.03 0.067 Uiso 1 1 calc R . .
H16C H 0.4311 0.3706 0.0858 0.067 Uiso 1 1 calc R . .
C17 C 0.4577(3) 0.0716(2) 0.26564(19) 0.0323(12) Uani 1 1 d . . .
C18 C 0.4490(2) -0.0051(2) 0.22082(19) 0.0377(12) Uani 1 1 d . . .
H18A H 0.4137 0.0093 0.1859 0.057 Uiso 1 1 calc R . .
H18B H 0.4281 -0.0531 0.2448 0.057 Uiso 1 1 calc R . .
H18C H 0.4998 -0.0202 0.2033 0.057 Uiso 1 1 calc R . .
C19 C 0.5137(2) 0.0488(2) 0.31962(18) 0.0495(14) Uani 1 1 d . . .
H19A H 0.5651 0.0375 0.3018 0.074 Uiso 1 1 calc R . .
H19B H 0.4949 -0.0016 0.3418 0.074 Uiso 1 1 calc R . .
H19C H 0.517 0.096 0.3498 0.074 Uiso 1 1 calc R . .
C20 C 0.3769(2) 0.0890(2) 0.29379(19) 0.0459(13) Uani 1 1 d . . .
H20A H 0.341 0.1037 0.2593 0.069 Uiso 1 1 calc R . .
H20B H 0.3801 0.136 0.3241 0.069 Uiso 1 1 calc R . .
H20C H 0.3582 0.0384 0.3158 0.069 Uiso 1 1 calc R . .
C21 C 0.5902(2) 0.1697(2) 0.19787(18) 0.0315(11) Uani 1 1 d . . .
C22 C 0.6429(2) 0.1848(2) 0.25581(18) 0.0456(12) Uani 1 1 d . . .
H22A H 0.6381 0.1374 0.2856 0.068 Uiso 1 1 calc R . .
H22B H 0.6275 0.2372 0.2772 0.068 Uiso 1 1 calc R . .
H22C H 0.6968 0.1896 0.2415 0.068 Uiso 1 1 calc R . .
C23 C 0.5994(2) 0.2448(2) 0.15185(17) 0.0427(12) Uani 1 1 d . . .
H23A H 0.5829 0.2969 0.1732 0.064 Uiso 1 1 calc R . .
H23B H 0.5673 0.2355 0.1139 0.064 Uiso 1 1 calc R . .
H23C H 0.6537 0.2499 0.1391 0.064 Uiso 1 1 calc R . .
C24 C 0.6170(2) 0.0891(2) 0.16342(18) 0.0406(13) Uani 1 1 d . . .
H24A H 0.6113 0.0405 0.192 0.061 Uiso 1 1 calc R . .
H24B H 0.6714 0.0951 0.1511 0.061 Uiso 1 1 calc R . .
H24C H 0.5853 0.0804 0.1252 0.061 Uiso 1 1 calc R . .
B1 B 0.4441(3) -0.1084(4) 0.0623(3) 0.0353(14) Uani 1 1 d . . .
O1 O 0.44695(19) 0.11181(17) 0.08088(15) 0.0359(10) Uani 1 1 d . . .
H1A H 0.478(2) 0.128(3) 0.0559(18) 0.043 Uiso 1 1 d . . .
H1B H 0.436(2) 0.068(2) 0.078(2) 0.043 Uiso 1 1 d . . .
F1 F 0.43582(12) -0.14069(13) 0.00012(10) 0.0394(6) Uani 1 1 d . . .
F2 F 0.43792(12) -0.17315(14) 0.10597(10) 0.0454(7) Uani 1 1 d . . .
F3 F 0.51543(14) -0.06905(14) 0.06712(10) 0.0476(7) Uani 1 1 d . . .
F4 F 0.38585(13) -0.04903(13) 0.07275(10) 0.0433(7) Uani 1 1 d . . .
P1 P 0.31819(6) 0.24391(7) 0.07090(5) 0.0318(3) Uani 1 1 d . . .
P2 P 0.48545(6) 0.16685(6) 0.21827(5) 0.0317(3) Uani 1 1 d . . .
Ni1 Ni 0.40468(3) 0.19666(3) 0.13971(2) 0.02896(18) Uani 1 1 d . . .

loop_
_atom_site_aniso_label
_atom_site_aniso_U_11
_atom_site_aniso_U_22
_atom_site_aniso_U_33
_atom_site_aniso_U_23
_atom_site_aniso_U_13
_atom_site_aniso_U_12
C1 0.024(3) 0.030(3) 0.027(3) -0.001(2) -0.007(3) -0.003(2)
C2 0.024(3) 0.024(3) 0.036(3) -0.002(3) 0.008(3) 0.001(3)
C3 0.050(4) 0.035(3) 0.034(3) -0.003(3) -0.003(3) -0.007(3)
C4 0.045(4) 0.037(3) 0.034(3) -0.018(3) 0.004(3) 0.001(3)
C5 0.029(3) 0.036(3) 0.043(3) -0.001(3) 0.011(3) 0.006(3)
C6 0.024(3) 0.034(3) 0.028(3) -0.001(3) -0.002(3) -0.005(3)
C7 0.020(3) 0.033(3) 0.039(3) 0.002(2) 0.004(2) 0.006(2)
C8 0.046(3) 0.038(3) 0.026(3) -0.003(2) 0.000(3) -0.008(3)
C9 0.030(3) 0.038(3) 0.030(3) -0.005(3) -0.003(3) 0.005(3)
C10 0.030(3) 0.041(3) 0.054(3) -0.006(3) -0.002(3) -0.003(2)
C11 0.045(3) 0.057(3) 0.040(3) -0.011(2) -0.005(3) 0.001(3)
C12 0.032(3) 0.067(3) 0.050(3) -0.013(3) -0.009(3) 0.010(3)
C13 0.032(3) 0.037(3) 0.034(3) 0.007(3) 0.002(3) 0.012(3)
C14 0.046(3) 0.040(3) 0.047(3) 0.008(2) 0.010(3) 0.004(3)
C15 0.057(4) 0.056(3) 0.042(3) 0.012(3) 0.003(3) 0.015(3)
C16 0.048(3) 0.038(3) 0.049(3) 0.017(3) 0.008(3) -0.003(3)
C17 0.039(4) 0.032(3) 0.026(3) 0.000(2) -0.001(3) -0.001(3)
C18 0.039(3) 0.031(3) 0.043(3) 0.007(2) 0.010(3) -0.004(2)
C19 0.060(4) 0.048(3) 0.040(3) 0.016(2) -0.011(3) -0.003(3)
C20 0.050(4) 0.047(3) 0.040(3) 0.006(2) 0.011(3) 0.002(3)
C21 0.028(3) 0.036(3) 0.031(3) 0.004(2) -0.006(3) -0.002(3)
C22 0.030(3) 0.058(3) 0.050(3) -0.006(3) -0.017(3) -0.001(3)
C23 0.035(3) 0.049(3) 0.044(3) -0.001(3) -0.001(3) -0.005(3)
C24 0.026(3) 0.046(3) 0.050(3) -0.002(2) -0.003(2) 0.001(2)
B1 0.028(4) 0.044(4) 0.034(4) -0.001(4) 0.002(4) 0.002(4)
O1 0.039(3) 0.030(2) 0.038(2) -0.003(2) 0.0020(17) -0.0026(19)
F1 0.0398(17) 0.0456(15) 0.0329(15) -0.0071(13) 0.0021(14) -0.0049(13)
F2 0.0485(17) 0.0472(16) 0.0405(15) 0.0121(13) -0.0068(13) 0.0012(13)
F3 0.0306(16) 0.0595(17) 0.0527(17) -0.0129(13) 0.0032(15) -0.0117(14)
F4 0.0357(17) 0.0403(15) 0.0539(17) -0.0093(13) 0.0032(14) 0.0091(14)
P1 0.0317(8) 0.0342(7) 0.0294(7) -0.0016(6) 0.0015(7) 0.0025(6)
P2 0.0335(9) 0.0323(7) 0.0293(7) -0.0002(6) -0.0014(7) -0.0002(6)
Ni1 0.0304(3) 0.0297(3) 0.0268(3) -0.0015(3) -0.0001(3) 0.0011(3)

loop_
_atom_type_symbol
_atom_type_description
_atom_type_scat_dispersion_real
_atom_type_scat_dispersion_imag
_atom_type_scat_source
C C 0.0033 0.0016 'International Tables Vol C Tables 4.2.6.8 and 6.1.1.4'
H H 0 0 'International Tables Vol C Tables 4.2.6.8 and 6.1.1.4'
B B 0.0013 0.0007 'International Tables Vol C Tables 4.2.6.8 and 6.1.1.4'
O O 0.0106 0.006 'International Tables Vol C Tables 4.2.6.8 and 6.1.1.4'
F F 0.0171 0.0103 'International Tables Vol C Tables 4.2.6.8 and 6.1.1.4'
P P 0.1023 0.0942 'International Tables Vol C Tables 4.2.6.8 and 6.1.1.4'
Ni Ni 0.3393 1.1124 'International Tables Vol C Tables 4.2.6.8 and 6.1.1.4'

loop_
_geom_angle_atom_site_label_1
_geom_angle_atom_site_label_2
_geom_angle_atom_site_label_3
_geom_angle
_geom_angle_site_symmetry_1
_geom_angle_site_symmetry_3
_geom_angle_publ_flag
C6 C1 C2 116.2(4) . . ?
C6 C1 Ni1 122.2(3) . . ?
C2 C1 Ni1 121.7(3) . . ?
C3 C2 C1 122.0(4) . . ?
C3 C2 C8 119.1(4) . . ?
C1 C2 C8 118.9(4) . . ?
C4 C3 C2 119.9(4) . . ?
C4 C3 H3 120 . . ?
C2 C3 H3 120 . . ?
C3 C4 C5 120.2(4) . . ?
C3 C4 H4 119.9 . . ?
C5 C4 H4 119.9 . . ?
C4 C5 C6 120.3(4) . . ?
C4 C5 H5 119.8 . . ?
C6 C5 H5 119.8 . . ?
C1 C6 C5 121.3(4) . . ?
C1 C6 C7 119.0(4) . . ?
C5 C6 C7 119.6(4) . . ?
C6 C7 P1 107.2(3) . . ?
C6 C7 H7A 110.3 . . ?
P1 C7 H7A 110.3 . . ?
C6 C7 H7B 110.3 . . ?
P1 C7 H7B 110.3 . . ?
H7A C7 H7B 108.5 . . ?
C2 C8 P2 107.3(3) . . ?
C2 C8 H8A 110.2 . . ?
P2 C8 H8A 110.2 . . ?
C2 C8 H8B 110.2 . . ?
P2 C8 H8B 110.2 . . ?
H8A C8 H8B 108.5 . . ?
C12 C9 C10 108.1(3) . . ?
C12 C9 C11 108.7(3) . . ?
C10 C9 C11 108.8(3) . . ?
C12 C9 P1 113.4(3) . . ?
C10 C9 P1 104.9(3) . . ?
C11 C9 P1 112.7(3) . . ?
C9 C10 H10A 109.5 . . ?
C9 C10 H10B 109.5 . . ?
H10A C10 H10B 109.5 . . ?
C9 C10 H10C 109.5 . . ?
H10A C10 H10C 109.5 . . ?
H10B C10 H10C 109.5 . . ?
C9 C11 H11A 109.5 . . ?
C9 C11 H11B 109.5 . . ?
H11A C11 H11B 109.5 . . ?
C9 C11 H11C 109.5 . . ?
H11A C11 H11C 109.5 . . ?
H11B C11 H11C 109.5 . . ?
C9 C12 H12A 109.5 . . ?
C9 C12 H12B 109.5 . . ?
H12A C12 H12B 109.5 . . ?
C9 C12 H12C 109.5 . . ?
H12A C12 H12C 109.5 . . ?
H12B C12 H12C 109.5 . . ?
C15 C13 C14 110.4(3) . . ?
C15 C13 C16 109.6(3) . . ?
C14 C13 C16 107.0(3) . . ?
C15 C13 P1 113.6(3) . . ?
C14 C13 P1 110.2(3) . . ?
C16 C13 P1 105.7(3) . . ?
C13 C14 H14A 109.5 . . ?
C13 C14 H14B 109.5 . . ?
H14A C14 H14B 109.5 . . ?
C13 C14 H14C 109.5 . . ?
H14A C14 H14C 109.5 . . ?
H14B C14 H14C 109.5 . . ?
C13 C15 H15A 109.5 . . ?
C13 C15 H15B 109.5 . . ?
H15A C15 H15B 109.5 . . ?
C13 C15 H15C 109.5 . . ?
H15A C15 H15C 109.5 . . ?
H15B C15 H15C 109.5 . . ?
C13 C16 H16A 109.5 . . ?
C13 C16 H16B 109.5 . . ?
H16A C16 H16B 109.5 . . ?
C13 C16 H16C 109.5 . . ?
H16A C16 H16C 109.5 . . ?
H16B C16 H16C 109.5 . . ?
C19 C17 C20 109.4(3) . . ?
C19 C17 C18 109.0(3) . . ?
C20 C17 C18 106.6(3) . . ?
C19 C17 P2 114.9(3) . . ?
C20 C17 P2 107.0(3) . . ?
C18 C17 P2 109.7(3) . . ?
C17 C18 H18A 109.5 . . ?
C17 C18 H18B 109.5 . . ?
H18A C18 H18B 109.5 . . ?
C17 C18 H18C 109.5 . . ?
H18A C18 H18C 109.5 . . ?
H18B C18 H18C 109.5 . . ?
C17 C19 H19A 109.5 . . ?
C17 C19 H19B 109.5 . . ?
H19A C19 H19B 109.5 . . ?
C17 C19 H19C 109.5 . . ?
H19A C19 H19C 109.5 . . ?
H19B C19 H19C 109.5 . . ?
C17 C20 H20A 109.5 . . ?
C17 C20 H20B 109.5 . . ?
H20A C20 H20B 109.5 . . ?
C17 C20 H20C 109.5 . . ?
H20A C20 H20C 109.5 . . ?
H20B C20 H20C 109.5 . . ?
C24 C21 C22 108.8(3) . . ?
C24 C21 C23 108.4(3) . . ?
C22 C21 C23 108.3(3) . . ?
C24 C21 P2 112.4(3) . . ?
C22 C21 P2 113.5(3) . . ?
C23 C21 P2 105.2(3) . . ?
C21 C22 H22A 109.5 . . ?
C21 C22 H22B 109.5 . . ?
H22A C22 H22B 109.5 . . ?
C21 C22 H22C 109.5 . . ?
H22A C22 H22C 109.5 . . ?
H22B C22 H22C 109.5 . . ?
C21 C23 H23A 109.5 . . ?
C21 C23 H23B 109.5 . . ?
H23A C23 H23B 109.5 . . ?
C21 C23 H23C 109.5 . . ?
H23A C23 H23C 109.5 . . ?
H23B C23 H23C 109.5 . . ?
C21 C24 H24A 109.5 . . ?
C21 C24 H24B 109.5 . . ?
H24A C24 H24B 109.5 . . ?
C21 C24 H24C 109.5 . . ?
H24A C24 H24C 109.5 . . ?
H24B C24 H24C 109.5 . . ?
F2 B1 F3 110.8(4) . . ?
F2 B1 F4 109.9(4) . . ?
F3 B1 F4 109.1(4) . . ?
F2 B1 F1 109.8(4) . . ?
F3 B1 F1 108.7(4) . . ?
F4 B1 F1 108.5(4) . . ?
Ni1 O1 H1A 117(3) . . ?
Ni1 O1 H1B 127(4) . . ?
H1A O1 H1B 116(5) . . ?
C7 P1 C9 104.42(18) . . ?
C7 P1 C13 104.90(18) . . ?
C9 P1 C13 113.35(19) . . ?
C7 P1 Ni1 102.94(13) . . ?
C9 P1 Ni1 116.42(14) . . ?
C13 P1 Ni1 113.07(15) . . ?
C8 P2 C21 104.25(18) . . ?
C8 P2 C17 105.23(18) . . ?
C21 P2 C17 113.03(19) . . ?
C8 P2 Ni1 102.59(14) . . ?
C21 P2 Ni1 115.97(13) . . ?
C17 P2 Ni1 113.99(14) . . ?
C1 Ni1 O1 178.13(15) . . ?
C1 Ni1 P1 85.19(15) . . ?
O1 Ni1 P1 94.18(10) . . ?
C1 Ni1 P2 85.66(15) . . ?
O1 Ni1 P2 95.01(10) . . ?
P1 Ni1 P2 170.72(4) . . ?

loop_
_geom_bond_atom_site_label_1
_geom_bond_atom_site_label_2
_geom_bond_distance
_geom_bond_site_symmetry_2
_geom_bond_publ_flag
C1 C6 1.403(5) . ?
C1 C2 1.409(5) . ?
C1 Ni1 1.905(4) . ?
C2 C3 1.395(5) . ?
C2 C8 1.506(5) . ?
C3 C4 1.368(5) . ?
C3 H3 0.95 . ?
C4 C5 1.371(5) . ?
C4 H4 0.95 . ?
C5 C6 1.404(5) . ?
C5 H5 0.95 . ?
C6 C7 1.502(4) . ?
C7 P1 1.822(3) . ?
C7 H7A 0.99 . ?
C7 H7B 0.99 . ?
C8 P2 1.818(4) . ?
C8 H8A 0.99 . ?
C8 H8B 0.99 . ?
C9 C12 1.535(5) . ?
C9 C10 1.537(5) . ?
C9 C11 1.540(5) . ?
C9 P1 1.868(4) . ?
C10 H10A 0.98 . ?
C10 H10B 0.98 . ?
C10 H10C 0.98 . ?
C11 H11A 0.98 . ?
C11 H11B 0.98 . ?
C11 H11C 0.98 . ?
C12 H12A 0.98 . ?
C12 H12B 0.98 . ?
C12 H12C 0.98 . ?
C13 C15 1.528(5) . ?
C13 C14 1.532(5) . ?
C13 C16 1.539(5) . ?
C13 P1 1.871(4) . ?
C14 H14A 0.98 . ?
C14 H14B 0.98 . ?
C14 H14C 0.98 . ?
C15 H15A 0.98 . ?
C15 H15B 0.98 . ?
C15 H15C 0.98 . ?
C16 H16A 0.98 . ?
C16 H16B 0.98 . ?
C16 H16C 0.98 . ?
C17 C19 1.532(5) . ?
C17 C20 1.541(5) . ?
C17 C18 1.543(5) . ?
C17 P2 1.867(4) . ?
C18 H18A 0.98 . ?
C18 H18B 0.98 . ?
C18 H18C 0.98 . ?
C19 H19A 0.98 . ?
C19 H19B 0.98 . ?
C19 H19C 0.98 . ?
C20 H20A 0.98 . ?
C20 H20B 0.98 . ?
C20 H20C 0.98 . ?
C21 C24 1.536(5) . ?
C21 C22 1.538(4) . ?
C21 C23 1.540(4) . ?
C21 P2 1.860(4) . ?
C22 H22A 0.98 . ?
C22 H22B 0.98 . ?
C22 H22C 0.98 . ?
C23 H23A 0.98 . ?
C23 H23B 0.98 . ?
C23 H23C 0.98 . ?
C24 H24A 0.98 . ?
C24 H24B 0.98 . ?
C24 H24C 0.98 . ?
B1 F2 1.378(5) . ?
B1 F3 1.385(5) . ?
B1 F4 1.394(5) . ?
B1 F1 1.407(5) . ?
O1 Ni1 1.964(3) . ?
O1 H1A 0.79(4) . ?
O1 H1B 0.73(3) . ?
P1 Ni1 2.2078(12) . ?
P2 Ni1 2.2099(13) . ?

loop_
_geom_hbond_atom_site_label_D
_geom_hbond_atom_site_label_H
_geom_hbond_atom_site_label_A
_geom_hbond_distance_DH
_geom_hbond_distance_HA
_geom_hbond_distance_DA
_geom_hbond_angle_DHA
_geom_hbond_site_symmetry_A
O1 H1A F1 0.79(4) 1.91(4) 2.683(4) 166(4) 5_655
O1 H1B F3 0.73(3) 2.58(4) 3.111(4) 132(4) .
O1 H1B F4 0.73(3) 2.04(3) 2.761(3) 171(5) .
